data_2226584
loop_
_publ_author_name
'Gulab, Shivali A.'
'Cheng, Janice M. H.'
'Timmer, Mattie S. M.'
'Stocker, Bridget L.'
'Gainsford, Graeme J.'

_publ_section_title
;
 Methyl 6-deoxy-6-iodo-\a-<small>D</small>-galactoside
;
_journal_coeditor_code LH5062
_journal_issue 7
_journal_name_full 'Acta Crystallographica Section E'
_journal_page_first o1724
_journal_paper_doi 10.1107/S1600536810022786
_journal_volume 66
_journal_year 2010
_chemical_formula_iupac 'C7 H13 I O5'
_chemical_formula_moiety 'C7 H13 I O5'
_chemical_formula_sum 'C7 H13 I O5'
_chemical_formula_weight 304.08
_chemical_name_common
;
Methyl 6-deoxy-6-iodo-\a-D-galactoside
;
_chemical_name_systematic
;
Methyl 6-deoxy-6-iodo-\a-D-galactoside
;
_space_group_IT_number 19
_symmetry_cell_setting orthorhombic
_symmetry_space_group_name_Hall 'P 2ac 2ab'
_symmetry_space_group_name_H-M 'P 21 21 21'
_atom_sites_solution_hydrogens geom
_atom_sites_solution_primary direct
_atom_sites_solution_secondary difmap
_audit_creation_method SHELXL-97
_cell_angle_alpha 90.00
_cell_angle_beta 90.00
_cell_angle_gamma 90.00
_cell_formula_units_Z 4
_cell_length_a 5.7745(2)
_cell_length_b 7.9055(3)
_cell_length_c 22.1835(7)
_cell_measurement_reflns_used 9870
_cell_measurement_temperature 111(2)
_cell_measurement_theta_max 34.16
_cell_measurement_theta_min 2.58
_cell_volume 1012.68(6)
_computing_cell_refinement 'SAINT (Bruker, 2005)'
_computing_data_collection 'APEX2 (Bruker, 2005)'
_computing_data_reduction
;
SAINT and SADABS (Bruker, 2005)
;
_computing_molecular_graphics
;
ORTEP-3 (Farrugia, 1997), Mercury (Macrae <i>et al.</i>,  2008)
and PLATON (Spek, 2009)
;
_computing_publication_material
;
SHELXL97 (Sheldrick, 2008) and PLATON (Spek, 2009)
;
_computing_structure_refinement 'SHELXL97 (Sheldrick, 2008)'
_computing_structure_solution 'SHELXS97 (Sheldrick, 2008)'
_diffrn_ambient_temperature 111(2)
_diffrn_detector_area_resol_mean 8.333
_diffrn_measured_fraction_theta_full 0.997
_diffrn_measured_fraction_theta_max 0.934
_diffrn_measurement_device_type 'Bruker APEXII CCD'
_diffrn_measurement_method '\f and \w scans'
_diffrn_radiation_monochromator graphite
_diffrn_radiation_source 'fine-focus sealed tube'
_diffrn_radiation_type MoK\a
_diffrn_radiation_wavelength 0.71073
_diffrn_reflns_av_R_equivalents 0.0327
_diffrn_reflns_av_sigmaI/netI 0.0195
_diffrn_reflns_limit_h_max 9
_diffrn_reflns_limit_h_min -8
_diffrn_reflns_limit_k_max 11
_diffrn_reflns_limit_k_min -12
_diffrn_reflns_limit_l_max 33
_diffrn_reflns_limit_l_min -33
_diffrn_reflns_number 30359
_diffrn_reflns_theta_full 25.24
_diffrn_reflns_theta_max 35.03
_diffrn_reflns_theta_min 2.74
_diffrn_standards_decay_% 0
_diffrn_standards_number 0
_exptl_absorpt_coefficient_mu 3.152
_exptl_absorpt_correction_T_max 0.7469
_exptl_absorpt_correction_T_min 0.5229
_exptl_absorpt_correction_type multi-scan
_exptl_absorpt_process_details
;
(Blessing, 1995)
;
_exptl_crystal_colour colourless
_exptl_crystal_density_diffrn 1.994
_exptl_crystal_density_method 'not measured'
_exptl_crystal_description plate
_exptl_crystal_F_000 592
_exptl_crystal_size_max 0.51
_exptl_crystal_size_mid 0.30
_exptl_crystal_size_min 0.02
_refine_diff_density_max 1.454
_refine_diff_density_min -0.777
_refine_ls_abs_structure_details 'Flack (1983), 1653 Friedel pairs'
_refine_ls_abs_structure_Flack 0.002(13)
_refine_ls_extinction_method none
_refine_ls_goodness_of_fit_ref 1.061
_refine_ls_hydrogen_treatment constr
_refine_ls_matrix_type full
_refine_ls_number_parameters 122
_refine_ls_number_reflns 4062
_refine_ls_number_restraints 0
_refine_ls_restrained_S_all 1.061
_refine_ls_R_factor_all 0.0226
_refine_ls_R_factor_gt 0.0214
_refine_ls_shift/su_max 0.001
_refine_ls_shift/su_mean 0.000
_refine_ls_structure_factor_coef Fsqd
_refine_ls_weighting_details 'calc w=1/[\s^2^(Fo^2^)+(0.0236P)^2^+0.4353P] where P=(Fo^2^+2Fc^2^)/3'
_refine_ls_weighting_scheme calc
_refine_ls_wR_factor_gt 0.0493
_refine_ls_wR_factor_ref 0.0498
_reflns_number_gt 3930
_reflns_number_total 4062
_reflns_threshold_expression I>2sigma(I)
_cod_data_source_file lh5062.cif
_cod_data_source_block I
_cod_database_code 2226584
_cod_database_fobs_code 2226584

loop_
_symmetry_equiv_pos_as_xyz
'x, y, z'
'-x+1/2, -y, z+1/2'
'-x, y+1/2, -z+1/2'
'x+1/2, -y+1/2, -z'

loop_
_atom_site_type_symbol
_atom_site_label
_atom_site_fract_x
_atom_site_fract_y
_atom_site_fract_z
_atom_site_U_iso_or_equiv
_atom_site_adp_type
_atom_site_calc_flag
_atom_site_refinement_flags
_atom_site_occupancy
_atom_site_disorder_assembly
_atom_site_disorder_group
I I1 0.40872(2) 0.478714(16) 0.504464(5) 0.02898(4) Uani d . 1 . .
O O1 0.5838(2) 0.12645(13) 0.34021(5) 0.01598(19) Uani d . 1 . .
O O2 0.67433(18) 0.21293(14) 0.22048(5) 0.01352(19) Uani d . 1 . .
H H2O 0.7581 0.1333 0.2328 0.020 Uiso calc R 1 . .
O O3 1.03501(17) 0.45621(14) 0.24533(5) 0.01504(19) Uani d . 1 . .
H H3O 1.0745 0.3781 0.2218 0.023 Uiso calc R 1 . .
O O4 0.77547(18) 0.67940(13) 0.31887(6) 0.01447(19) Uani d . 1 . .
H H4O 0.6341 0.6700 0.3106 0.022 Uiso calc R 1 . .
O O5 0.47929(18) 0.40652(14) 0.36225(5) 0.01431(19) Uani d . 1 . .
C C1 0.4969(2) 0.27912(17) 0.31726(7) 0.0122(2) Uani d . 1 . .
H H1 0.3391 0.2579 0.3003 0.018 Uiso calc R 1 . .
C C2 0.6547(2) 0.33786(17) 0.26630(7) 0.0107(2) Uani d . 1 . .
H H2 0.5829 0.4406 0.2478 0.016 Uiso calc R 1 . .
C C3 0.8900(2) 0.38930(17) 0.29162(7) 0.0118(2) Uani d . 1 . .
H H3 0.9664 0.2872 0.3093 0.018 Uiso calc R 1 . .
C C4 0.8602(2) 0.52225(19) 0.34128(6) 0.0131(2) Uani d . 1 . .
H H4 1.0147 0.5426 0.3603 0.020 Uiso calc R 1 . .
C C5 0.6977(2) 0.44721(18) 0.38928(7) 0.0145(2) Uani d . 1 . .
H H5 0.7687 0.3423 0.4064 0.022 Uiso calc R 1 . .
C C6 0.6533(3) 0.5722(2) 0.43929(8) 0.0239(3) Uani d . 1 . .
H H6A 0.5936 0.6788 0.4217 0.036 Uiso calc R 1 . .
H H6B 0.8013 0.5980 0.4599 0.036 Uiso calc R 1 . .
C C7 0.4228(3) 0.0461(2) 0.38037(8) 0.0239(3) Uani d . 1 . .
H H7A 0.4069 0.1141 0.4171 0.036 Uiso calc R 1 . .
H H7B 0.4798 -0.0668 0.3909 0.036 Uiso calc R 1 . .
H H7C 0.2717 0.0362 0.3606 0.036 Uiso calc R 1 . .

loop_
_atom_site_aniso_label
_atom_site_aniso_U_11
_atom_site_aniso_U_22
_atom_site_aniso_U_33
_atom_site_aniso_U_12
_atom_site_aniso_U_13
_atom_site_aniso_U_23
I1 0.03654(6) 0.02910(6) 0.02130(5) 0.00409(4) 0.01094(4) 0.00063(4)
O1 0.0168(4) 0.0098(4) 0.0213(5) -0.0006(4) 0.0006(4) 0.0029(3)
O2 0.0113(4) 0.0111(4) 0.0182(5) 0.0009(3) -0.0005(4) -0.0027(4)
O3 0.0118(4) 0.0134(4) 0.0199(5) -0.0024(3) 0.0043(3) -0.0023(4)
O4 0.0124(4) 0.0092(4) 0.0218(5) -0.0001(3) -0.0002(4) 0.0013(4)
O5 0.0124(4) 0.0133(5) 0.0172(5) 0.0013(3) 0.0022(4) -0.0012(4)
C1 0.0096(5) 0.0103(5) 0.0168(6) 0.0000(4) 0.0004(4) 0.0003(5)
C2 0.0079(4) 0.0101(5) 0.0141(6) -0.0001(4) -0.0002(4) -0.0007(4)
C3 0.0081(5) 0.0109(5) 0.0163(6) -0.0009(4) 0.0005(4) -0.0001(4)
C4 0.0119(5) 0.0107(5) 0.0167(6) -0.0003(4) -0.0016(4) 0.0008(5)
C5 0.0165(6) 0.0123(6) 0.0149(6) -0.0004(5) -0.0009(5) 0.0002(5)
C6 0.0341(8) 0.0179(7) 0.0197(8) -0.0040(6) 0.0073(6) -0.0047(6)
C7 0.0311(8) 0.0190(7) 0.0218(7) -0.0062(7) 0.0037(6) 0.0055(5)

loop_
_atom_type_symbol
_atom_type_description
_atom_type_scat_dispersion_real
_atom_type_scat_dispersion_imag
_atom_type_scat_source
C C 0.0030 0.0020 'International Tables Vol C Tables 4.2.6.8 and 6.1.1.4'
H H 0.0000 0.0000 'International Tables Vol C Tables 4.2.6.8 and 6.1.1.4'
O O 0.0110 0.0060 'International Tables Vol C Tables 4.2.6.8 and 6.1.1.4'
I I -0.4740 1.8120 'International Tables Vol C Tables 4.2.6.8 and 6.1.1.4'

loop_
_geom_angle_atom_site_label_1
_geom_angle_atom_site_label_2
_geom_angle_atom_site_label_3
_geom_angle_site_symmetry_1
_geom_angle_site_symmetry_3
_geom_angle
_geom_angle_publ_flag
C1 O1 C7 . . 111.98(12) ?
C2 O2 H2O . . 109.5 ?
C3 O3 H3O . . 109.5 ?
C4 O4 H4O . . 109.5 ?
C1 O5 C5 . . 112.93(11) ?
O1 C1 O5 . . 112.36(12) ?
O1 C1 C2 . . 108.51(11) ?
O5 C1 C2 . . 110.34(11) ?
O1 C1 H1 . . 108.5 ?
O5 C1 H1 . . 108.5 ?
C2 C1 H1 . . 108.5 ?
O2 C2 C1 . . 111.48(11) ?
O2 C2 C3 . . 112.18(11) ?
C1 C2 C3 . . 109.92(11) ?
O2 C2 H2 . . 107.7 ?
C1 C2 H2 . . 107.7 ?
C3 C2 H2 . . 107.7 ?
O3 C3 C2 . . 110.89(12) ?
O3 C3 C4 . . 109.21(11) ?
C2 C3 C4 . . 110.34(10) ?
O3 C3 H3 . . 108.8 ?
C2 C3 H3 . . 108.8 ?
C4 C3 H3 . . 108.8 ?
O4 C4 C3 . . 112.69(11) ?
O4 C4 C5 . . 111.62(11) ?
C3 C4 C5 . . 107.55(11) ?
O4 C4 H4 . . 108.3 ?
C3 C4 H4 . . 108.3 ?
C5 C4 H4 . . 108.3 ?
O5 C5 C6 . . 107.77(12) ?
O5 C5 C4 . . 109.50(11) ?
C6 C5 C4 . . 111.12(12) ?
O5 C5 H5 . . 109.5 ?
C6 C5 H5 . . 109.5 ?
C4 C5 H5 . . 109.5 ?
C5 C6 I1 . . 112.39(11) ?
C5 C6 H6A . . 109.1 ?
I1 C6 H6A . . 109.1 ?
C5 C6 H6B . . 109.1 ?
I1 C6 H6B . . 109.1 ?
H6A C6 H6B . . 107.9 ?
O1 C7 H7A . . 109.5 ?
O1 C7 H7B . . 109.5 ?
H7A C7 H7B . . 109.5 ?
O1 C7 H7C . . 109.5 ?
H7A C7 H7C . . 109.5 ?
H7B C7 H7C . . 109.5 ?

loop_
_geom_bond_atom_site_label_1
_geom_bond_atom_site_label_2
_geom_bond_site_symmetry_2
_geom_bond_distance
_geom_bond_publ_flag
I1 C6 . 2.1521(18) ?
O1 C1 . 1.4027(17) ?
O1 C7 . 1.436(2) ?
O2 C2 . 1.4219(18) ?
O2 H2O . 0.8400 ?
O3 C3 . 1.4268(17) ?
O3 H3O . 0.8400 ?
O4 C4 . 1.4248(17) ?
O4 H4O . 0.8400 ?
O5 C1 . 1.4217(18) ?
O5 C5 . 1.4332(18) ?
C1 C2 . 1.524(2) ?
C1 H1 . 1.0000 ?
C2 C3 . 1.5252(18) ?
C2 H2 . 1.0000 ?
C3 C4 . 1.532(2) ?
C3 H3 . 1.0000 ?
C4 C5 . 1.538(2) ?
C4 H4 . 1.0000 ?
C5 C6 . 1.508(2) ?
C5 H5 . 1.0000 ?
C6 H6A . 0.9900 ?
C6 H6B . 0.9900 ?
C7 H7A . 0.9800 ?
C7 H7B . 0.9800 ?
C7 H7C . 0.9800 ?

loop_
_geom_hbond_atom_site_label_D
_geom_hbond_atom_site_label_H
_geom_hbond_atom_site_label_A
_geom_hbond_site_symmetry_A
_geom_hbond_distance_DH
_geom_hbond_distance_HA
_geom_hbond_distance_DA
_geom_hbond_angle_DHA
_geom_hbond_publ_flag
O2 H2O O3 3_745 0.84 1.90 2.7407(15) 175 y
O3 H3O O4 3_745 0.84 2.01 2.8310(16) 166 y
O4 H4O O2 3_655 0.84 1.94 2.7529(15) 163 y

loop_
_geom_torsion_atom_site_label_1
_geom_torsion_atom_site_label_2
_geom_torsion_atom_site_label_3
_geom_torsion_atom_site_label_4
_geom_torsion_site_symmetry_1
_geom_torsion_site_symmetry_2
_geom_torsion_site_symmetry_3
_geom_torsion_site_symmetry_4
_geom_torsion
_geom_torsion_publ_flag
C7 O1 C1 O5 . . . . 68.74(15) ?
C7 O1 C1 C2 . . . . -168.99(12) ?
C5 O5 C1 O1 . . . . 60.32(15) ?
C5 O5 C1 C2 . . . . -60.91(15) ?
O1 C1 C2 O2 . . . . 56.83(14) ?
O5 C1 C2 O2 . . . . -179.68(11) ?
O1 C1 C2 C3 . . . . -68.21(14) ?
O5 C1 C2 C3 . . . . 55.28(14) ?
O2 C2 C3 O3 . . . . 59.55(14) ?
C1 C2 C3 O3 . . . . -175.82(11) ?
O2 C2 C3 C4 . . . . -179.31(11) ?
C1 C2 C3 C4 . . . . -54.68(14) ?
O3 C3 C4 O4 . . . . 54.99(14) ?
C2 C3 C4 O4 . . . . -67.15(14) ?
O3 C3 C4 C5 . . . . 178.43(11) ?
C2 C3 C4 C5 . . . . 56.30(14) ?
C1 O5 C5 C6 . . . . -175.45(12) ?
C1 O5 C5 C4 . . . . 63.56(15) ?
O4 C4 C5 O5 . . . . 64.63(14) ?
C3 C4 C5 O5 . . . . -59.47(14) ?
O4 C4 C5 C6 . . . . -54.31(16) ?
C3 C4 C5 C6 . . . . -178.41(13) ?
O5 C5 C6 I1 . . . . 56.19(15) ?
C4 C5 C6 I1 . . . . 176.16(10) ?

loop_
_cod_related_entry_id
_cod_related_entry_database
_cod_related_entry_code
1 ChemSpider 9476129
